data_4509520
loop_
_publ_author_name
'Chung, Haemi'
'Barron, Paul M.'
'Novotny, Richard W.'
'Son, Hyun-Tak'
'Hu, Chunhua'
'Choe, Wonyoung'

_publ_section_title
;
 Structural Variation in Porphyrin Pillared Homologous Series: Influence
 of Distinct Coordination Centers for Pillars on Framework Topology
;
_journal_issue 7
_journal_name_full 'Crystal Growth &amp; Design'
_journal_page_first 3327
_journal_paper_doi 10.1021/cg900220g
_journal_volume 9
_journal_year 2009
_chemical_formula_moiety 'C84 H42 N10 O14 Zn3'
_chemical_formula_sum 'C84 H42 N10 O14 Zn3'
_chemical_formula_weight 1611.39
_chemical_name_systematic
; 
 ? 
;
_space_group_IT_number 139
_symmetry_cell_setting tetragonal
_symmetry_space_group_name_Hall '-I 4 2'
_symmetry_space_group_name_H-M 'I 4/m m m'
_atom_sites_solution_hydrogens geom
_atom_sites_solution_primary direct
_atom_sites_solution_secondary difmap
_audit_creation_method SHELXTL
_cell_angle_alpha 90.00
_cell_angle_beta 90.00
_cell_angle_gamma 90.00
_cell_formula_units_Z 4
_cell_length_a 16.7065(6)
_cell_length_b 16.7065(6)
_cell_length_c 87.680(6)
_cell_measurement_reflns_used 7613
_cell_measurement_temperature 296(2)
_cell_measurement_theta_max 23.89
_cell_measurement_theta_min 2.42
_cell_volume 24472(2)
_computing_cell_refinement 'SAINT+ (Bruker, 2003)'
_computing_data_collection 'SMART (Bruker, 2005)'
_computing_data_reduction SAINT+
_computing_publication_material SHELXTL
_computing_structure_refinement SHELXTL
_computing_structure_solution 'SHELXTL (Sheldrick, 2003)'
_diffrn_ambient_temperature 296(2)
_diffrn_measured_fraction_theta_full 1.000
_diffrn_measured_fraction_theta_max 1.000
_diffrn_measurement_device_type 'Bruker SMART Apex CCD'
_diffrn_measurement_method '\w scans'
_diffrn_radiation_monochromator graphite
_diffrn_radiation_source 'fine-focus sealed tube'
_diffrn_radiation_type MoK\a
_diffrn_radiation_wavelength 0.71073
_diffrn_reflns_av_R_equivalents 0.0638
_diffrn_reflns_av_sigmaI/netI 0.0221
_diffrn_reflns_limit_h_max 19
_diffrn_reflns_limit_h_min -19
_diffrn_reflns_limit_k_max 19
_diffrn_reflns_limit_k_min -19
_diffrn_reflns_limit_l_max 104
_diffrn_reflns_limit_l_min -104
_diffrn_reflns_number 122154
_diffrn_reflns_theta_full 25.10
_diffrn_reflns_theta_max 25.10
_diffrn_reflns_theta_min 0.93
_diffrn_standards_decay_% 0
_exptl_absorpt_coefficient_mu 0.314
_exptl_absorpt_correction_T_max 0.9597
_exptl_absorpt_correction_T_min 0.8368
_exptl_absorpt_correction_type multi-scan
_exptl_absorpt_process_details SADABS
_exptl_crystal_colour red
_exptl_crystal_density_diffrn 0.437
_exptl_crystal_density_method 'not measured'
_exptl_crystal_description plate
_exptl_crystal_F_000 3272
_exptl_crystal_size_max 0.588
_exptl_crystal_size_mid 0.546
_exptl_crystal_size_min 0.132
_platon_squeeze_details
;
Disordered, independent solvent molecules were eliminated from the refinement 
using SQUEEZE/PLATON [Spek, A.L. (2003), J. Appl. Cryst. 36, 7-13].
_refine_ls_R_factor_all           0.1617 
_refine_ls_R_factor_gt            0.1254 
_refine_ls_wR_factor_ref          0.4060 
_refine_ls_wR_factor_gt           0.3748 

;
_refine_diff_density_max 1.031
_refine_diff_density_min -0.771
_refine_diff_density_rms 0.086
_refine_ls_extinction_method none
_refine_ls_goodness_of_fit_ref 1.033
_refine_ls_hydrogen_treatment constr
_refine_ls_matrix_type full
_refine_ls_number_parameters 261
_refine_ls_number_reflns 6197
_refine_ls_number_restraints 190
_refine_ls_restrained_S_all 1.030
_refine_ls_R_factor_all 0.0860
_refine_ls_R_factor_gt 0.0644
_refine_ls_shift/su_max 0.001
_refine_ls_shift/su_mean 0.000
_refine_ls_structure_factor_coef Fsqd
_refine_ls_weighting_details 'calc w=1/[\s^2^(Fo^2^)+(0.1319P)^2^+0.0000P] where P=(Fo^2^+2Fc^2^)/3'
_refine_ls_weighting_scheme calc
_refine_ls_wR_factor_gt 0.1761
_refine_ls_wR_factor_ref 0.1909
_reflns_number_gt 4773
_reflns_number_total 6197
_reflns_threshold_expression >2sigma(I)
_cod_data_source_file cg900220gsup3.cif
_cod_data_source_block c8ch12sq
_cod_depositor_comments
;
The following automatic conversions were performed:

'_symmetry_cell_setting' value 'Tetragonal' changed to 'tetragonal'
according to /home/saulius/struct/CIF-dictionaries/cif_core.dic
dictionary named 'cif_core.dic' version 2.4.2 from 2011-04-26.

Automatic conversion script
Id: cif_fix_values 1891 2012-01-12 08:04:46Z andrius 
;
_cod_database_code 4509520

loop_
_symmetry_equiv_pos_as_xyz
'x, y, z'
'-x, -y, z'
'-y, x, z'
'y, -x, z'
'-x, y, -z'
'x, -y, -z'
'y, x, -z'
'-y, -x, -z'
'x+1/2, y+1/2, z+1/2'
'-x+1/2, -y+1/2, z+1/2'
'-y+1/2, x+1/2, z+1/2'
'y+1/2, -x+1/2, z+1/2'
'-x+1/2, y+1/2, -z+1/2'
'x+1/2, -y+1/2, -z+1/2'
'y+1/2, x+1/2, -z+1/2'
'-y+1/2, -x+1/2, -z+1/2'
'-x, -y, -z'
'x, y, -z'
'y, -x, -z'
'-y, x, -z'
'x, -y, z'
'-x, y, z'
'-y, -x, z'
'y, x, z'
'-x+1/2, -y+1/2, -z+1/2'
'x+1/2, y+1/2, -z+1/2'
'y+1/2, -x+1/2, -z+1/2'
'-y+1/2, x+1/2, -z+1/2'
'x+1/2, -y+1/2, z+1/2'
'-x+1/2, y+1/2, z+1/2'
'-y+1/2, -x+1/2, z+1/2'
'y+1/2, x+1/2, z+1/2'

loop_
_atom_site_label
_atom_site_type_symbol
_atom_site_fract_x
_atom_site_fract_y
_atom_site_fract_z
_atom_site_U_iso_or_equiv
_atom_site_adp_type
_atom_site_occupancy
_atom_site_symmetry_multiplicity
_atom_site_calc_flag
_atom_site_refinement_flags
Zn1 Zn 0.0000 0.0000 0.132046(8) 0.0439(2) Uani 1 8 d S
Zn2 Zn 0.5000 0.5000 0.144300(7) 0.0379(2) Uani 1 8 d S
Zn3 Zn 0.5000 0.5000 0.110805(7) 0.0396(2) Uani 1 8 d S
N1 N 0.0000 0.12197(14) 0.12833(3) 0.0478(6) Uani 1 2 d S
O1 O 0.41524(9) 0.41524(9) 0.14033(3) 0.0683(7) Uani 1 2 d S
O2 O 0.41527(9) 0.41527(9) 0.11496(3) 0.0693(7) Uani 1 2 d S
C1 C 0.06590(13) 0.17077(13) 0.12799(2) 0.0523(6) Uani 1 1 d .
C2 C 0.04006(15) 0.25355(14) 0.12758(3) 0.0714(8) Uani 1 1 d .
H2 H 0.0730 0.2984 0.1274 0.086 Uiso 1 1 calc R
C3 C 0.14563(12) 0.14563(12) 0.12809(3) 0.0504(8) Uani 1 2 d S
C4 C 0.20909(13) 0.20909(13) 0.12790(4) 0.0552(9) Uani 1 2 d S
C5 C 0.23862(16) 0.23862(16) 0.11447(4) 0.0889(14) Uani 1 2 d S
H5 H 0.2191 0.2191 0.1053 0.107 Uiso 1 2 calc SR
C6 C 0.29835(16) 0.29835(16) 0.11447(4) 0.0927(15) Uani 1 2 d S
H6 H 0.3177 0.3177 0.1052 0.111 Uiso 1 2 calc SR
C7 C 0.32775(13) 0.32775(13) 0.12765(3) 0.0532(8) Uani 1 2 d S
C8 C 0.29767(14) 0.29767(14) 0.14113(4) 0.0888(14) Uani 1 2 d S
H8 H 0.3172 0.3172 0.1503 0.107 Uiso 1 2 calc SR
C9 C 0.23933(14) 0.23933(14) 0.14126(4) 0.0889(14) Uani 1 2 d S
H9 H 0.2202 0.2202 0.1505 0.107 Uiso 1 2 calc SR
C10 C 0.39105(13) 0.39105(13) 0.12744(4) 0.0520(8) Uani 1 2 d S
N2 N 0.0000 0.0000 0.15704(6) 0.0495(13) Uani 1 8 d SDU
C11 C -0.0630(5) 0.0239(6) 0.16488(9) 0.083(5) Uani 0.25 1 d PDU
H11 H -0.1075 0.0408 0.1594 0.100 Uiso 0.25 1 calc PR
C12 C -0.0683(5) 0.0259(7) 0.18069(9) 0.105(5) Uani 0.25 1 d PDU
H12 H -0.1141 0.0432 0.1857 0.126 Uiso 0.25 1 calc PR
C13 C 0.0000 0.0000 0.18848(10) 0.086(2) Uani 1 8 d SDU
N3 N 0.0000 0.0000 0.20459(9) 0.135(4) Uani 1 8 d SD
N4 N 0.0000 0.0000 0.28446(9) 0.136(4) Uani 1 8 d SD
C14 C -0.0281(4) 0.0660(6) 0.21265(10) 0.127(9) Uani 0.25 1 d PDU
C15 C -0.0276(8) 0.0670(6) 0.22846(9) 0.110(7) Uani 0.25 1 d PDU
C16 C 0.0000 0.0000 0.23634(11) 0.107(3) Uani 1 8 d SD
C17 C 0.0000 0.0000 0.25250(11) 0.128(4) Uani 1 8 d SD
C18 C -0.0265(10) 0.0679(7) 0.26026(9) 0.124(9) Uani 0.25 1 d PDU
C19 C -0.0269(16) 0.0681(8) 0.27630(11) 0.176(12) Uani 0.25 1 d PDU
N5 N 0.0000 0.0000 0.33180(6) 0.0501(12) Uani 1 8 d SDU
C22 C 0.0000 0.0000 0.30051(9) 0.088(2) Uani 1 8 d SDU
C23 C -0.0683(5) 0.0261(7) 0.30811(9) 0.099(6) Uani 0.25 1 d PDU
H23 H -0.1129 0.0447 0.3029 0.119 Uiso 0.25 1 calc PR
C24 C -0.0663(5) 0.0230(7) 0.32409(9) 0.093(6) Uani 0.25 1 d PDU
H24 H -0.1119 0.0372 0.3295 0.111 Uiso 0.25 1 calc PR
C20 C -0.0575(11) 0.1340(8) 0.23626(14) 0.202(8) Uiso 0.25 1 d PDU
H20 H -0.0781 0.1773 0.2309 0.243 Uiso 0.25 1 calc PR
C21 C -0.0560(10) 0.1348(7) 0.25224(14) 0.202(8) Uiso 0.25 1 d PDU
H21 H -0.0744 0.1793 0.2575 0.243 Uiso 0.25 1 calc PR
O3 O -0.0534(7) 0.1238(7) 0.20545(15) 0.184(6) Uiso 0.25 1 d PD
O4 O -0.0456(8) 0.1258(8) 0.28439(16) 0.204(7) Uiso 0.25 1 d PD
N6 N 0.5000 0.5000 0.08824(6) 0.0725(17) Uani 1 8 d SDU
N7 N 0.5000 0.5000 0.04003(8) 0.126(4) Uani 1 8 d SD
C27 C 0.5000 0.5000 0.05608(10) 0.149(5) Uani 1 8 d SDU
C30 C 0.5000 0.5000 0.00859(12) 0.132(4) Uani 1 8 d SDU
C25 C 0.4756(7) 0.5600(6) 0.07974(7) 0.088(6) Uani 0.25 1 d PDU
H25 H 0.4559 0.6039 0.0851 0.106 Uiso 0.25 1 calc PR
C26 C 0.4750(7) 0.5678(6) 0.06370(8) 0.102(6) Uani 0.25 1 d PDU
H26 H 0.4592 0.6143 0.0587 0.122 Uiso 0.25 1 calc PR
C28 C 0.4755(7) 0.4328(6) 0.03216(9) 0.116(8) Uani 0.25 1 d PDU
C29 C 0.4745(9) 0.4313(6) 0.01628(10) 0.120(8) Uani 0.25 1 d PDU
C31 C 0.4499(11) 0.3638(9) 0.00800(6) 0.185(10) Uiso 0.25 1 d PD
H31 H 0.4332 0.3183 0.0132 0.222 Uiso 0.25 1 calc PR
O5 O 0.4561(7) 0.3738(7) 0.03974(14) 0.160(5) Uiso 0.25 1 d PD

loop_
_atom_site_aniso_label
_atom_site_aniso_U_11
_atom_site_aniso_U_22
_atom_site_aniso_U_33
_atom_site_aniso_U_23
_atom_site_aniso_U_13
_atom_site_aniso_U_12
Zn1 0.0322(3) 0.0322(3) 0.0674(5) 0.000 0.000 0.000
Zn2 0.0308(2) 0.0308(2) 0.0520(4) 0.000 0.000 0.000
Zn3 0.0357(3) 0.0357(3) 0.0473(4) 0.000 0.000 0.000
N1 0.0351(13) 0.0261(12) 0.0823(18) -0.0023(11) 0.000 0.000
O1 0.0589(9) 0.0589(9) 0.0869(17) 0.0005(8) 0.0005(8) -0.0291(11)
O2 0.0630(10) 0.0630(10) 0.0820(16) 0.0044(8) 0.0044(8) -0.0273(13)
C1 0.0398(12) 0.0350(11) 0.0820(16) 0.0028(10) 0.0020(10) -0.0054(9)
C2 0.0530(14) 0.0319(12) 0.129(2) 0.0032(12) 0.0022(12) -0.0032(11)
C3 0.0356(10) 0.0356(10) 0.080(2) 0.0004(9) 0.0004(9) -0.0041(13)
C4 0.0338(10) 0.0338(10) 0.098(3) 0.0010(11) 0.0010(11) -0.0065(13)
C5 0.095(2) 0.095(2) 0.077(2) -0.0029(13) -0.0029(13) -0.060(3)
C6 0.103(2) 0.103(2) 0.071(2) 0.0059(13) 0.0059(13) -0.065(3)
C7 0.0400(10) 0.0400(10) 0.080(2) 0.0024(10) 0.0024(10) -0.0083(14)
C8 0.095(2) 0.095(2) 0.077(2) 0.0005(12) 0.0005(12) -0.063(3)
C9 0.095(2) 0.095(2) 0.077(2) 0.0021(12) 0.0021(12) -0.066(3)
C10 0.0362(10) 0.0362(10) 0.084(2) -0.0021(11) -0.0021(11) -0.0036(13)
N2 0.0293(15) 0.0293(15) 0.090(4) 0.000 0.000 0.000
C11 0.068(6) 0.107(13) 0.075(5) -0.006(5) 0.015(4) 0.020(7)
C12 0.101(8) 0.115(13) 0.099(7) -0.012(6) 0.025(6) 0.004(7)
C13 0.075(3) 0.075(3) 0.107(7) 0.000 0.000 0.000
N3 0.172(6) 0.172(6) 0.060(5) 0.000 0.000 0.000
N4 0.170(6) 0.170(6) 0.066(5) 0.000 0.000 0.000
C14 0.17(2) 0.131(12) 0.083(7) 0.001(7) -0.002(8) -0.003(12)
C15 0.147(18) 0.105(9) 0.078(6) -0.004(6) -0.003(6) 0.024(10)
C16 0.110(5) 0.110(5) 0.101(8) 0.000 0.000 0.000
C17 0.142(7) 0.142(7) 0.100(9) 0.000 0.000 0.000
C18 0.18(2) 0.114(10) 0.077(6) -0.004(6) 0.001(7) 0.044(12)
C19 0.29(3) 0.131(13) 0.110(9) 0.007(9) -0.012(14) 0.044(17)
N5 0.0428(17) 0.0428(17) 0.065(3) 0.000 0.000 0.000
C22 0.098(4) 0.098(4) 0.069(5) 0.000 0.000 0.000
C23 0.088(7) 0.125(14) 0.085(6) -0.006(6) -0.013(5) 0.015(7)
C24 0.074(6) 0.120(16) 0.083(6) -0.013(6) -0.009(5) 0.050(9)
N6 0.091(3) 0.091(3) 0.036(3) 0.000 0.000 0.000
N7 0.165(6) 0.165(6) 0.049(5) 0.000 0.000 0.000
C27 0.192(9) 0.192(9) 0.063(7) 0.000 0.000 0.000
C30 0.158(7) 0.158(7) 0.082(7) 0.000 0.000 0.000
C25 0.114(14) 0.112(9) 0.038(4) -0.007(4) 0.008(4) 0.012(8)
C26 0.121(15) 0.124(10) 0.060(5) 0.027(5) -0.006(5) 0.029(9)
C28 0.158(19) 0.131(11) 0.058(6) 0.005(6) 0.004(7) -0.026(11)
C29 0.16(2) 0.131(11) 0.072(6) 0.011(6) 0.001(7) -0.019(11)

loop_
_atom_type_symbol
_atom_type_description
_atom_type_scat_dispersion_real
_atom_type_scat_dispersion_imag
_atom_type_scat_source
C C 0.0033 0.0016 'International Tables Vol C Tables 4.2.6.8 and 6.1.1.4'
H H 0.0000 0.0000 'International Tables Vol C Tables 4.2.6.8 and 6.1.1.4'
N N 0.0061 0.0033 'International Tables Vol C Tables 4.2.6.8 and 6.1.1.4'
O O 0.0106 0.0060 'International Tables Vol C Tables 4.2.6.8 and 6.1.1.4'
Zn Zn 0.2839 1.4301 'International Tables Vol C Tables 4.2.6.8 and 6.1.1.4'

loop_
_geom_angle_atom_site_label_1
_geom_angle_atom_site_label_2
_geom_angle_atom_site_label_3
_geom_angle
_geom_angle_site_symmetry_1
_geom_angle_site_symmetry_3
N1 Zn1 N1 88.57(2) 3 2
N1 Zn1 N1 88.57(2) 3 .
N1 Zn1 N1 161.83(13) 2 .
N1 Zn1 N1 161.83(13) 3 4
N1 Zn1 N1 88.57(2) 2 4
N1 Zn1 N1 88.57(2) . 4
N1 Zn1 N2 99.09(7) 3 .
N1 Zn1 N2 99.09(7) 2 .
N1 Zn1 N2 99.09(7) . .
N1 Zn1 N2 99.09(7) 4 .
O1 Zn2 O1 88.32(2) . 4_565
O1 Zn2 O1 160.27(14) . 2_665
O1 Zn2 O1 88.32(2) 4_565 2_665
O1 Zn2 O1 88.32(2) . 3_655
O1 Zn2 O1 160.27(14) 4_565 3_655
O1 Zn2 O1 88.32(2) 2_665 3_655
O1 Zn2 N5 99.86(7) . 25
O1 Zn2 N5 99.86(7) 4_565 25
O1 Zn2 N5 99.86(7) 2_665 25
O1 Zn2 N5 99.86(7) 3_655 25
O1 Zn2 Zn3 80.14(7) . .
O1 Zn2 Zn3 80.14(7) 4_565 .
O1 Zn2 Zn3 80.14(7) 2_665 .
O1 Zn2 Zn3 80.14(7) 3_655 .
N5 Zn2 Zn3 180.0 25 .
N6 Zn3 O2 100.31(8) . .
N6 Zn3 O2 100.31(8) . 2_665
O2 Zn3 O2 159.38(15) . 2_665
N6 Zn3 O2 100.31(8) . 4_565
O2 Zn3 O2 88.16(3) . 4_565
O2 Zn3 O2 88.16(3) 2_665 4_565
N6 Zn3 O2 100.31(8) . 3_655
O2 Zn3 O2 88.16(3) . 3_655
O2 Zn3 O2 88.16(3) 2_665 3_655
O2 Zn3 O2 159.38(15) 4_565 3_655
N6 Zn3 Zn2 180.0 . .
O2 Zn3 Zn2 79.69(8) . .
O2 Zn3 Zn2 79.69(8) 2_665 .
O2 Zn3 Zn2 79.69(8) 4_565 .
O2 Zn3 Zn2 79.69(8) 3_655 .
C1 N1 C1 106.9(2) . 22
C1 N1 Zn1 126.22(12) . .
C1 N1 Zn1 126.22(13) 22 .
C10 O1 Zn2 126.7(2) . .
C10 O2 Zn3 127.9(2) . .
N1 C1 C3 126.0(2) . .
N1 C1 C2 109.2(2) . .
C3 C1 C2 124.8(2) . .
C2 C2 C1 107.33(14) 22 .
C2 C2 H2 126.3 22 .
C1 C2 H2 126.3 . .
C1 C3 C1 125.0(3) . 24
C1 C3 C4 117.50(14) . .
C1 C3 C4 117.50(14) 24 .
C5 C4 C9 118.0(3) . .
C5 C4 C3 121.3(3) . .
C9 C4 C3 120.7(3) . .
C4 C5 C6 120.7(4) . .
C4 C5 H5 119.7 . .
C6 C5 H5 119.7 . .
C7 C6 C5 121.0(3) . .
C7 C6 H6 119.5 . .
C5 C6 H6 119.5 . .
C6 C7 C8 118.0(3) . .
C6 C7 C10 120.3(3) . .
C8 C7 C10 121.7(3) . .
C9 C8 C7 121.5(4) . .
C9 C8 H8 119.3 . .
C7 C8 H8 119.3 . .
C4 C9 C8 120.9(4) . .
C4 C9 H9 119.6 . .
C8 C9 H9 119.6 . .
O2 C10 O1 125.6(3) . .
O2 C10 C7 118.3(3) . .
O1 C10 C7 116.1(3) . .
C11 N2 C11 117.1(9) 4 3
C11 N2 C11 117.1(9) 23 24
C11 N2 C11 117.1(9) 21 22
C11 N2 C11 117.1(9) . 2
C11 N2 Zn1 121.4(5) 4 .
C11 N2 Zn1 121.4(5) 23 .
C11 N2 Zn1 121.4(5) 3 .
C11 N2 Zn1 121.4(5) 21 .
C11 N2 Zn1 121.4(5) . .
C11 N2 Zn1 121.4(5) 24 .
C11 N2 Zn1 121.4(5) 22 .
C11 N2 Zn1 121.4(5) 2 .
N2 C11 C12 125.3(9) . .
N2 C11 H11 117.3 . .
C12 C11 H11 117.3 . .
C11 C12 C13 115.3(9) . .
C11 C12 H12 122.3 . .
C13 C12 H12 122.3 . .
C12 C13 C12 121.5(10) 21 22
C12 C13 C12 121.5(10) 2 .
C12 C13 C12 121.5(10) 3 4
C12 C13 C12 121.5(10) 24 23
C12 C13 N3 119.2(5) 24 .
C12 C13 N3 119.2(5) 3 .
C12 C13 N3 119.2(5) 21 .
C12 C13 N3 119.2(5) 22 .
C12 C13 N3 119.2(5) 2 .
C12 C13 N3 119.2(5) . .
C12 C13 N3 119.2(5) 4 .
C12 C13 N3 119.2(5) 23 .
C14 N3 C14 118.9(11) 4 3
C14 N3 C14 118.9(11) 22 21
C14 N3 C14 118.9(11) . 2
C14 N3 C14 118.9(11) 23 24
C14 N3 C13 120.5(6) 4 .
C14 N3 C13 120.5(6) 22 .
C14 N3 C13 120.5(6) . .
C14 N3 C13 120.5(6) 3 .
C14 N3 C13 120.5(6) 23 .
C14 N3 C13 120.5(6) 21 .
C14 N3 C13 120.5(6) 2 .
C14 N3 C13 120.5(6) 24 .
C22 N4 C19 120.3(6) . 21
C22 N4 C19 120.3(6) . 2
C22 N4 C19 120.3(6) . 3
C22 N4 C19 120.3(6) . 23
C22 N4 C19 120.3(6) . 22
C19 N4 C19 119.4(11) 21 22
C22 N4 C19 120.3(6) . 4
C19 N4 C19 119.4(11) 3 4
C22 N4 C19 120.3(6) . 24
C19 N4 C19 119.4(11) 23 24
C22 N4 C19 120.3(6) . .
C19 N4 C19 119.4(11) 2 .
O3 C14 C15 120.4(10) . .
O3 C14 N3 118.5(10) . .
C15 C14 N3 121.1(10) . .
C14 C15 C16 119.2(9) . .
C14 C15 C20 119.7(9) . .
C16 C15 C20 121.1(7) . .
C15 C16 C15 120.6(10) 24 23
C15 C16 C15 120.6(10) 3 4
C15 C16 C15 120.6(10) 21 22
C15 C16 C15 120.6(10) 2 .
C15 C16 C17 119.7(5) 21 .
C15 C16 C17 119.7(5) 2 .
C15 C16 C17 119.7(5) 24 .
C15 C16 C17 119.7(5) 3 .
C15 C16 C17 119.7(5) 23 .
C15 C16 C17 119.7(5) 4 .
C15 C16 C17 119.7(5) 22 .
C15 C16 C17 119.7(5) . .
C18 C17 C18 121.6(10) 4 3
C18 C17 C18 121.6(10) 22 21
C18 C17 C18 121.6(10) . 2
C18 C17 C18 121.6(10) 23 24
C18 C17 C16 119.2(5) 4 .
C18 C17 C16 119.2(5) 22 .
C18 C17 C16 119.2(5) . .
C18 C17 C16 119.2(5) 3 .
C18 C17 C16 119.2(5) 23 .
C18 C17 C16 119.2(5) 21 .
C18 C17 C16 119.2(5) 2 .
C18 C17 C16 119.2(5) 24 .
C17 C18 C19 119.5(10) . .
C17 C18 C21 120.8(7) . .
C19 C18 C21 119.7(9) . .
O4 C19 C18 125.2(11) . .
C18 C19 N4 120.0(10) . .
C24 N5 C24 120.0(9) 21 22
C24 N5 C24 120.0(9) 3 4
C24 N5 C24 120.0(9) . 2
C24 N5 C24 120.0(9) 24 23
C24 N5 Zn2 120.0(4) 24 25
C24 N5 Zn2 120.0(4) 3 25
C24 N5 Zn2 120.0(4) 21 25
C24 N5 Zn2 120.0(4) . 25
C24 N5 Zn2 120.0(4) 22 25
C24 N5 Zn2 120.0(4) 4 25
C24 N5 Zn2 120.0(4) 2 25
C24 N5 Zn2 120.0(4) 23 25
C23 C22 C23 122.8(10) 4 3
C23 C22 C23 122.8(10) 21 22
C23 C22 C23 122.8(10) . 2
C23 C22 C23 122.8(10) 23 24
C23 C22 N4 118.6(5) 4 .
C23 C22 N4 118.6(5) 23 .
C23 C22 N4 118.6(5) 3 .
C23 C22 N4 118.6(5) 21 .
C23 C22 N4 118.6(5) . .
C23 C22 N4 118.6(5) 22 .
C23 C22 N4 118.6(5) 2 .
C23 C22 N4 118.6(5) 24 .
C22 C23 C24 116.6(9) . .
C22 C23 H23 121.7 . .
C24 C23 H23 121.7 . .
N5 C24 C23 121.9(8) . .
N5 C24 H24 119.0 . .
C23 C24 H24 119.0 . .
C21 C20 C15 119.2(8) . .
C21 C20 H20 120.4 . .
C15 C20 H20 120.4 . .
C20 C21 C18 119.9(8) . .
C20 C21 H21 120.1 . .
C18 C21 H21 120.1 . .
C25 N6 C25 110.9(9) 21_565 22_655
C25 N6 C25 110.9(9) 3_655 4_565
C25 N6 C25 110.9(9) 23_665 24
C25 N6 C25 110.9(9) 2_665 .
C25 N6 Zn3 124.6(4) 2_665 .
C25 N6 Zn3 124.6(4) 21_565 .
C25 N6 Zn3 124.6(4) 3_655 .
C25 N6 Zn3 124.6(4) 23_665 .
C25 N6 Zn3 124.6(4) 22_655 .
C25 N6 Zn3 124.6(4) 4_565 .
C25 N6 Zn3 124.6(4) 24 .
C25 N6 Zn3 124.6(4) . .
C28 N7 C28 120.0(10) 2_665 .
C28 N7 C28 120.0(10) 21_565 22_655
C28 N7 C28 120.0(10) 24 23_665
C28 N7 C28 120.0(10) 4_565 3_655
C28 N7 C27 120.0(5) 2_665 .
C28 N7 C27 120.0(5) 21_565 .
C28 N7 C27 120.0(5) . .
C28 N7 C27 120.0(5) 24 .
C28 N7 C27 120.0(5) 22_655 .
C28 N7 C27 120.0(5) 4_565 .
C28 N7 C27 120.0(5) 23_665 .
C28 N7 C27 120.0(5) 3_655 .
C26 C27 C26 122.0(10) 4_565 3_655
C26 C27 C26 122.0(10) 22_655 21_565
C26 C27 C26 122.0(10) 24 23_665
C26 C27 C26 122.0(10) . 2_665
C26 C27 N7 119.0(5) 4_565 .
C26 C27 N7 119.0(5) 22_655 .
C26 C27 N7 119.0(5) 24 .
C26 C27 N7 119.0(5) . .
C26 C27 N7 119.0(5) 3_655 .
C26 C27 N7 119.0(5) 21_565 .
C26 C27 N7 119.0(5) 23_665 .
C26 C27 N7 119.0(5) 2_665 .
C29 C30 C29 122.4(12) 3_655 4_565
C29 C30 C29 122.4(12) 24 23_665
C29 C30 C29 122.4(12) . 2_665
C29 C30 C29 122.4(12) 22_655 21_565
C29 C30 C30 118.8(6) 3_655 17_665
C29 C30 C30 118.8(6) . 17_665
C29 C30 C30 118.8(6) 24 17_665
C29 C30 C30 118.8(6) 4_565 17_665
C29 C30 C30 118.8(6) 22_655 17_665
C29 C30 C30 118.8(6) 23_665 17_665
C29 C30 C30 118.8(6) 2_665 17_665
C29 C30 C30 118.8(6) 21_565 17_665
N6 C25 C26 129.5(9) . .
N6 C25 H25 115.2 . .
C26 C25 H25 115.2 . .
C27 C26 C25 113.9(9) . .
C27 C26 H26 123.0 . .
C25 C26 H26 123.0 . .
O5 C28 N7 117.3(9) . .
O5 C28 C29 121.4(10) . .
N7 C28 C29 121.3(10) . .
C28 C29 C30 117.6(11) . .
C28 C29 C31 122.4(7) . .
C30 C29 C31 120.0(9) . .
C29 C31 C31 121.2(5) . 18
C29 C31 H31 119.4 . .
C31 C31 H31 119.4 18 .

loop_
_geom_bond_atom_site_label_1
_geom_bond_atom_site_label_2
_geom_bond_distance
_geom_bond_site_symmetry_2
Zn1 N1 2.064(2) 3
Zn1 N1 2.064(2) 2
Zn1 N1 2.064(2) .
Zn1 N1 2.064(2) 4
Zn1 N2 2.191(6) .
Zn2 O1 2.033(2) .
Zn2 O1 2.033(2) 4_565
Zn2 O1 2.033(2) 2_665
Zn2 O1 2.033(2) 3_655
Zn2 N5 2.095(5) 25
Zn2 Zn3 2.9368(10) .
Zn3 N6 1.978(6) .
Zn3 O2 2.035(2) .
Zn3 O2 2.035(2) 2_665
Zn3 O2 2.035(2) 4_565
Zn3 O2 2.035(2) 3_655
N1 C1 1.370(3) .
N1 C1 1.370(3) 22
O1 C10 1.266(4) .
O2 C10 1.235(4) .
C1 C3 1.397(3) .
C1 C2 1.449(3) .
C2 C2 1.339(5) 22
C2 H2 0.9300 .
C3 C1 1.397(3) 24
C3 C4 1.499(4) .
C4 C5 1.369(4) .
C4 C9 1.373(4) .
C5 C6 1.411(5) .
C5 H5 0.9300 .
C6 C7 1.348(5) .
C6 H6 0.9300 .
C7 C8 1.380(4) .
C7 C10 1.496(4) .
C8 C9 1.378(4) .
C8 H8 0.9300 .
C9 H9 0.9300 .
N2 C11 1.319(7) 4
N2 C11 1.319(7) 23
N2 C11 1.319(7) 3
N2 C11 1.319(7) 21
N2 C11 1.319(7) .
N2 C11 1.319(7) 24
N2 C11 1.319(7) 22
N2 C11 1.319(7) 2
C11 C12 1.390(8) .
C11 H11 0.9300 .
C12 C13 1.398(8) .
C12 H12 0.9300 .
C13 C12 1.398(8) 24
C13 C12 1.398(8) 3
C13 C12 1.398(8) 21
C13 C12 1.398(8) 22
C13 C12 1.398(8) 2
C13 C12 1.398(8) 4
C13 C12 1.398(8) 23
C13 N3 1.412(8) .
N3 C14 1.392(8) 4
N3 C14 1.392(8) 22
N3 C14 1.392(8) .
N3 C14 1.392(8) 3
N3 C14 1.392(8) 23
N3 C14 1.392(8) 21
N3 C14 1.392(8) 2
N3 C14 1.392(8) 24
N4 C22 1.408(7) .
N4 C19 1.417(9) 21
N4 C19 1.417(9) 2
N4 C19 1.417(9) 3
N4 C19 1.417(9) 23
N4 C19 1.417(9) 22
N4 C19 1.417(9) 4
N4 C19 1.417(9) 24
N4 C19 1.417(9) .
C14 O3 1.229(9) .
C14 C15 1.386(8) .
C15 C16 1.394(7) .
C15 C20 1.403(9) .
C16 C15 1.394(7) 21
C16 C15 1.394(7) 2
C16 C15 1.394(7) 24
C16 C15 1.394(7) 3
C16 C15 1.394(7) 23
C16 C15 1.394(7) 4
C16 C15 1.394(7) 22
C16 C17 1.417(8) .
C17 C18 1.395(8) 4
C17 C18 1.395(8) 22
C17 C18 1.395(8) .
C17 C18 1.395(8) 3
C17 C18 1.395(8) 23
C17 C18 1.395(8) 21
C17 C18 1.395(8) 2
C17 C18 1.395(8) 24
C18 C19 1.406(8) .
C18 C21 1.409(9) .
C19 O4 1.236(9) .
N5 C24 1.354(7) 24
N5 C24 1.354(7) 3
N5 C24 1.354(7) 21
N5 C24 1.354(7) .
N5 C24 1.354(7) 22
N5 C24 1.354(7) 4
N5 C24 1.354(7) 2
N5 C24 1.354(7) 23
N5 Zn2 2.095(5) 25
C22 C23 1.391(7) 4
C22 C23 1.391(7) 23
C22 C23 1.391(7) 3
C22 C23 1.391(7) 21
C22 C23 1.391(7) .
C22 C23 1.391(7) 22
C22 C23 1.391(7) 2
C22 C23 1.391(7) 24
C23 C24 1.402(8) .
C23 H23 0.9300 .
C24 H24 0.9300 .
C20 C21 1.401(9) .
C20 H20 0.9300 .
C21 H21 0.9300 .
O3 O3 1.78(2) 22
N6 C25 1.315(7) 2_665
N6 C25 1.315(7) 21_565
N6 C25 1.315(7) 3_655
N6 C25 1.315(7) 23_665
N6 C25 1.315(7) 22_655
N6 C25 1.315(7) 4_565
N6 C25 1.315(7) 24
N6 C25 1.315(7) .
N7 C28 1.379(8) 2_665
N7 C28 1.379(8) 21_565
N7 C28 1.379(8) .
N7 C28 1.379(8) 24
N7 C28 1.379(8) 22_655
N7 C28 1.379(8) 4_565
N7 C28 1.379(8) 23_665
N7 C28 1.379(8) 3_655
N7 C27 1.407(8) .
C27 C26 1.379(8) 4_565
C27 C26 1.379(8) 22_655
C27 C26 1.379(8) 24
C27 C26 1.379(8) .
C27 C26 1.379(8) 3_655
C27 C26 1.379(8) 21_565
C27 C26 1.379(8) 23_665
C27 C26 1.379(8) 2_665
C30 C29 1.398(8) 3_655
C30 C29 1.398(8) .
C30 C29 1.398(8) 24
C30 C29 1.398(8) 4_565
C30 C29 1.398(8) 22_655
C30 C29 1.398(8) 23_665
C30 C29 1.398(8) 2_665
C30 C29 1.398(8) 21_565
C30 C30 1.51(2) 17_665
C25 C26 1.412(7) .
C25 H25 0.9300 .
C26 H26 0.9300 .
C28 O5 1.233(8) .
C28 C29 1.393(8) .
C29 C31 1.402(9) .
C31 C31 1.403(10) 18
C31 H31 0.9300 .

loop_
_platon_squeeze_void_nr
_platon_squeeze_void_average_x
_platon_squeeze_void_average_y
_platon_squeeze_void_average_z
_platon_squeeze_void_volume
_platon_squeeze_void_count_electrons
1 -0.058 -0.017 -0.001 17489.5 3817.9
